data_7119682
loop_
_publ_author_name
'Di-Ming Chen'
'Jia-Yue Tian'
'Chun-Sen Liu'
'Miao Du'

_publ_section_title
;
 A bracket approach to improve the stability and gas sorption performance
 of a metal-organic framework via in situ incorporating the size-matching
 molecular building blocks
;
_journal_name_full 'Chem. Commun.'
_journal_page_first 8413
_journal_volume 52
_journal_year 2016
_chemical_formula_moiety '0.5(C84 H48 Co10 N30 O30)'
_chemical_formula_sum 'C42 H24 Co5 N15 O15'
_chemical_formula_weight 1273.41
_space_group_crystal_system hexagonal
_space_group_IT_number 194
_space_group_name_Hall '-P 6c 2c'
_space_group_name_H-M_alt 'P 63/m m c'
_symmetry_space_group_name_Hall '-P 6c 2c'
_symmetry_space_group_name_H-M 'P 63/m m c'
_atom_sites_solution_hydrogens mixed
_audit_block_doi 10.5517/ccdc.csd.cc1kxb60
_audit_creation_date 2016-03-02
_audit_creation_method
;
Olex2 1.2
(compiled 2016.02.19 svn.r3266 for OlexSys, GUI svn.r5155)
;
_audit_update_record
;
2016-03-03 deposited with the CCDC.
2016-05-24 downloaded from the CCDC.
;
_cell_angle_alpha 90
_cell_angle_beta 90
_cell_angle_gamma 120
_cell_formula_units_Z 2
_cell_length_a 18.8605(4)
_cell_length_b 18.8605(4)
_cell_length_c 16.6183(4)
_cell_measurement_reflns_used 5973
_cell_measurement_temperature 293(2)
_cell_measurement_theta_max 73.6260
_cell_measurement_theta_min 5.3270
_cell_volume 5119.5(2)
_computing_cell_refinement
;
CrysAlisPro, Agilent Technologies,
Version 1.171.37.35 (release 13-08-2014 CrysAlis171 .NET)
(compiled Aug 13 2014,18:06:01)
;
_computing_data_collection
;
CrysAlisPro, Agilent Technologies,
Version 1.171.37.35 (release 13-08-2014 CrysAlis171 .NET)
(compiled Aug 13 2014,18:06:01)
;
_computing_data_reduction
;
CrysAlisPro, Agilent Technologies,
Version 1.171.37.35 (release 13-08-2014 CrysAlis171 .NET)
(compiled Aug 13 2014,18:06:01)
;
_computing_molecular_graphics 'Olex2 (Dolomanov et al., 2009)'
_computing_publication_material 'Olex2 (Dolomanov et al., 2009)'
_computing_structure_refinement 'ShelXL (Sheldrick, 2015)'
_diffrn_ambient_temperature 293(2)
_diffrn_detector 'CCD plate'
_diffrn_detector_area_resol_mean 5.3031
_diffrn_detector_type AtlasS2
_diffrn_measured_fraction_theta_full 0.999
_diffrn_measured_fraction_theta_max 0.999
_diffrn_measurement_details
;
#__ type_ start__ end____ width___ exp.time_
  1 omega  -46.00  -20.00   1.0000   17.5000
omega____ theta____ kappa____ phi______ frames
    -      -40.5455   38.0000  -60.0000 26

#__ type_ start__ end____ width___ exp.time_
  2 omega -116.00  -25.00   1.0000   17.5000
omega____ theta____ kappa____ phi______ frames
    -      -40.5455  -77.0000  -60.0000 91

#__ type_ start__ end____ width___ exp.time_
  3 omega   34.00   85.00   1.0000   70.0000
omega____ theta____ kappa____ phi______ frames
    -      107.1410  -30.0000 -150.0000 51

#__ type_ start__ end____ width___ exp.time_
  4 omega   61.00   88.00   1.0000   70.0000
omega____ theta____ kappa____ phi______ frames
    -      107.1410  -29.0000   58.0000 27

#__ type_ start__ end____ width___ exp.time_
  5 omega   32.00   59.00   1.0000   70.0000
omega____ theta____ kappa____ phi______ frames
    -      107.1410  -30.0000  -30.0000 27

#__ type_ start__ end____ width___ exp.time_
  6 omega   38.00  170.00   1.0000   70.0000
omega____ theta____ kappa____ phi______ frames
    -      107.1410    0.0000 -150.0000 132

#__ type_ start__ end____ width___ exp.time_
  7 omega   31.00   88.00   1.0000   70.0000
omega____ theta____ kappa____ phi______ frames
    -      107.1410  -30.0000  -90.0000 57
;
_diffrn_measurement_device 'four-circle diffractometer'
_diffrn_measurement_device_type 'SuperNova, Dual, Cu at zero, AtlasS2'
_diffrn_measurement_method '\w scans'
_diffrn_orient_matrix_UB_11 0.0614747000
_diffrn_orient_matrix_UB_12 0.0563217000
_diffrn_orient_matrix_UB_13 0.0640044000
_diffrn_orient_matrix_UB_21 -0.0576254000
_diffrn_orient_matrix_UB_22 -0.0551564000
_diffrn_orient_matrix_UB_23 0.0670821000
_diffrn_orient_matrix_UB_31 0.0423590000
_diffrn_orient_matrix_UB_32 -0.0517594000
_diffrn_orient_matrix_UB_33 -0.0017845000
_diffrn_radiation_monochromator mirror
_diffrn_radiation_probe x-ray
_diffrn_radiation_type CuK\a
_diffrn_radiation_wavelength 1.54184
_diffrn_reflns_av_R_equivalents 0.0577
_diffrn_reflns_av_unetI/netI 0.0277
_diffrn_reflns_Laue_measured_fraction_full 0.999
_diffrn_reflns_Laue_measured_fraction_max 0.999
_diffrn_reflns_limit_h_max 21
_diffrn_reflns_limit_h_min -16
_diffrn_reflns_limit_k_max 15
_diffrn_reflns_limit_k_min -20
_diffrn_reflns_limit_l_max 19
_diffrn_reflns_limit_l_min -17
_diffrn_reflns_number 11139
_diffrn_reflns_point_group_measured_fraction_full 0.999
_diffrn_reflns_point_group_measured_fraction_max 0.999
_diffrn_reflns_theta_full 64.940
_diffrn_reflns_theta_max 64.940
_diffrn_reflns_theta_min 3.795
_diffrn_source 'sealed X-ray tube'
_diffrn_source_type 'SuperNova (Cu) X-ray Source'
_exptl_absorpt_coefficient_mu 6.561
_exptl_absorpt_correction_T_max 1.00000
_exptl_absorpt_correction_T_min 0.38169
_exptl_absorpt_correction_type multi-scan
_exptl_absorpt_process_details
;
CrysAlisPro, Agilent Technologies,
Version 1.171.37.35 (release 13-08-2014 CrysAlis171 .NET)
(compiled Aug 13 2014,18:06:01)
Empirical absorption correction using spherical harmonics,
 implemented in SCALE3 ABSPACK scaling algorithm.
;
_exptl_crystal_density_diffrn 0.826
_exptl_crystal_F_000 1272
_platon_squeeze_details
;
;
_refine_diff_density_max 2.463
_refine_diff_density_min -1.731
_refine_diff_density_rms 0.146
_refine_ls_extinction_coef .
_refine_ls_extinction_method none
_refine_ls_goodness_of_fit_ref 1.106
_refine_ls_hydrogen_treatment constr
_refine_ls_matrix_type full
_refine_ls_number_parameters 115
_refine_ls_number_reflns 1665
_refine_ls_number_restraints 94
_refine_ls_restrained_S_all 1.109
_refine_ls_R_factor_all 0.0987
_refine_ls_R_factor_gt 0.0968
_refine_ls_shift/su_max 0.001
_refine_ls_shift/su_mean 0.000
_refine_ls_structure_factor_coef Fsqd
_refine_ls_weighting_details 'w=1/[\s^2^(Fo^2^)+(0.2600P)^2^] where P=(Fo^2^+2Fc^2^)/3'
_refine_ls_weighting_scheme calc
_refine_ls_wR_factor_gt 0.2788
_refine_ls_wR_factor_ref 0.2881
_reflns_Friedel_coverage 0.000
_reflns_Friedel_fraction_full .
_reflns_Friedel_fraction_max .
_reflns_number_gt 1549
_reflns_number_total 1665
_reflns_threshold_expression 'I > 2\s(I)'
_cod_data_source_file c6cc02359b2.cif
_cod_data_source_block 2
_cod_original_cell_volume 5119.5(3)
_cod_database_code 7119682
_chemical_oxdiff_formula 'C H O N Co B F'
_chemical_oxdiff_usercomment 5015
_shelx_space_group_comment
;
The symmetry employed for this shelxl refinement is uniquely defined
by the following loop, which should always be used as a source of
symmetry information in preference to the above space-group names.
They are only intended as comments.
;
_reflns_odcompleteness_completeness 99.89
_reflns_odcompleteness_iscentric 1
_reflns_odcompleteness_theta 66.97
_olex2_refinement_description
;
1. Fixed Uiso
 At 1.2 times of:
  All C(H) groups
2. Restrained distances
 Co1-O12
 2.01 with sigma of 0.01
 C4-C0AA
 1.51 with sigma of 0.01
 O3-C4
 1.23 with sigma of 0.01
 N2-C1 = C2-C1 = C2-C0AA
 1.39 with sigma of 0.01
 N2-C8 = C2-C1 = N2-C1 = C2-C0AA = C6-C0AA = C8-C6
 1.38 with sigma of 0.01
3. Restrained planarity
 C006, C007, C009, C00B, C00E
 with sigma of 0.01
 C006, C007, C009, C00B, C00E
 with sigma of 0.01
4. Uiso/Uaniso restraints and constraints
N005 \\sim N008 \\sim C00B \\sim O9: within 2A with sigma of 0.01 and sigma for
terminal atoms of 0.02
C1 \\sim C2 \\sim N2: within 2A with sigma of 0.01 and sigma for terminal atoms
of 0.02
Uanis(O3) \\sim Ueq, Uanis(C4) \\sim Ueq, Uanis(C0AA) \\sim Ueq, Uanis(C6)
\\sim Ueq, Uanis(C8) \\sim Ueq: with sigma of 0.01 and sigma for terminal atoms
of 0.02
5. Others
 Sof(C6)=Sof(H6)=Sof(C8)=Sof(H8)=0.5*(1-FVAR(2))
 Sof(C1)=Sof(H1)=Sof(C2)=Sof(H2)=0.5*FVAR(2)
 Fixed Sof: N005(0.5) H007(0.5) N008(0.5) C009(0.25) C00B(0.25) C00E(0.5)
 H00E(0.5) O9(0.5)
6.a Riding coordinates:
 C007(H007)
6.b Aromatic/amide H refined with riding coordinates:
 C00E(H00E), C6(H6), C8(H8), C1(H1), C2(H2)
;
_shelx_shelxl_version_number 2014/7
_olex2_submission_special_instructions 'No special instructions were received'

loop_
_space_group_symop_operation_xyz
'x, y, z'
'-y, x-y, z'
'-x+y, -x, z'
'-x, -y, z+1/2'
'y, -x+y, z+1/2'
'x-y, x, z+1/2'
'y, x, -z'
'x-y, -y, -z'
'-x, -x+y, -z'
'-y, -x, -z+1/2'
'-x+y, y, -z+1/2'
'x, x-y, -z+1/2'
'-x, -y, -z'
'y, -x+y, -z'
'x-y, x, -z'
'x, y, -z-1/2'
'-y, x-y, -z-1/2'
'-x+y, -x, -z-1/2'
'-y, -x, z'
'-x+y, y, z'
'x, x-y, z'
'y, x, z-1/2'
'x-y, -y, z-1/2'
'-x, -x+y, z-1/2'

loop_
_atom_site_label
_atom_site_type_symbol
_atom_site_fract_x
_atom_site_fract_y
_atom_site_fract_z
_atom_site_U_iso_or_equiv
_atom_site_adp_type
_atom_site_occupancy
_atom_site_site_symmetry_order
_atom_site_calc_flag
_atom_site_refinement_flags_posn
_atom_site_refinement_flags_adp
_atom_site_refinement_flags_occupancy
_atom_site_disorder_assembly
_atom_site_disorder_group
Co1 Co 0.72820(2) 0.45640(4) 0.7500 0.0135(5) Uani 1 4 d S T P . .
O2 O 0.6667 0.3333 0.7500 0.0098(11) Uani 1 12 d S T P A .
N1 N 0.6322(8) 0.4348(6) 0.6636(8) 0.034(2) Uani 0.5 1 d . U . A 2
C2 C 0.55056(14) 0.44944(14) 0.5821(3) 0.0419(13) Uani 1 2 d S T P . .
C5 C 0.5626(3) 0.5626(3) 0.5000 0.079(3) Uani 1 2 d S T P . .
H007 H 0.5925 0.6095 0.4766 0.095 Uiso 0.5 1 d R . . B 2
N2 N 0.6278(3) 0.4902(4) 0.6139(3) 0.0384(13) Uani 0.5 1 d . U . A 2
C4 C 0.5172(3) 0.4828(3) 0.5240(6) 0.045(2) Uani 0.5 2 d S T P A .
C1 C 0.5840(3) 0.4160(3) 0.6405(5) 0.0321(18) Uani 0.5 2 d S TU P A 1
C3 C 0.5945(4) 0.5320(4) 0.5544(5) 0.063(3) Uani 0.5 1 d . . . A 1
H00E H 0.6469 0.5663 0.5741 0.076 Uiso 0.5 1 calc R . . A 1
O1 O 0.6542(5) 0.4615(4) 0.6619(6) 0.0350(19) Uani 0.5 1 d . U . A 1
N3 N 0.79304(16) 0.5861(3) 0.7500 0.0464(14) Uani 1 4 d DS TU P A .
C8 C 0.8570(3) 0.7141(6) 0.6784(7) 0.106(4) Uani 0.801(12) 2 d DS TU P A 5
H6 H 0.8705 0.7411 0.6291 0.127 Uiso 0.801(12) 2 calc RS T P A 5
C9 C 0.8153(3) 0.6305(5) 0.6811(6) 0.088(3) Uani 0.801(12) 2 d DS TU P A 5
H8 H 0.8011 0.6023 0.6325 0.106 Uiso 0.801(12) 2 calc RS T P A 5
Co2 Co 1.0000 1.0000 0.6815(4) 0.156(2) Uani 1 6 d DS T P A .
C7 C 0.8794(5) 0.7588(9) 0.7500 0.114(4) Uani 1 4 d DS TU P . .
O3 O 0.9403(3) 0.8807(7) 0.6822(7) 0.163(5) Uani 1 2 d DS TU P . .
C6 C 0.9259(5) 0.8517(10) 0.7500 0.163(9) Uani 1 4 d DS TU P A .
O4 O 1.0000 1.0000 0.5608(7) 0.241(13) Uani 1 6 d DS T P . .
C10 C 0.7524(15) 0.6298(14) 0.7500 0.068(6) Uani 0.199(12) 2 d DS TU P A 6
H1 H 0.6955 0.6018 0.7500 0.082 Uiso 0.199(12) 2 calc RS T P A 6
C11 C 0.7947(7) 0.7144(15) 0.7500 0.087(8) Uani 0.199(12) 2 d DS TU P A 6
H2 H 0.7656 0.7422 0.7500 0.105 Uiso 0.199(12) 2 calc RS T P A 6

loop_
_atom_site_aniso_label
_atom_site_aniso_U_11
_atom_site_aniso_U_22
_atom_site_aniso_U_33
_atom_site_aniso_U_23
_atom_site_aniso_U_13
_atom_site_aniso_U_12
Co1 0.0089(6) 0.0081(6) 0.0231(7) 0.000 0.000 0.0040(3)
O2 0.0066(15) 0.0066(15) 0.016(2) 0.000 0.000 0.0033(7)
N1 0.031(5) 0.031(5) 0.042(3) 0.008(4) -0.010(3) 0.017(3)
C2 0.0344(18) 0.0344(18) 0.054(3) 0.0166(13) -0.0166(13) 0.015(2)
C5 0.043(2) 0.043(2) 0.121(6) 0.043(2) -0.043(2) 0.000(3)
N2 0.035(2) 0.032(3) 0.047(3) 0.019(2) -0.006(2) 0.015(2)
C4 0.031(3) 0.031(3) 0.063(6) 0.016(3) -0.016(3) 0.007(4)
C1 0.031(3) 0.031(3) 0.041(4) 0.0092(18) -0.0092(18) 0.021(3)
C3 0.028(3) 0.039(4) 0.101(7) 0.028(4) -0.028(4) 0.001(3)
O1 0.033(4) 0.026(4) 0.046(3) 0.010(3) -0.014(3) 0.015(3)
N3 0.037(2) 0.023(3) 0.075(4) 0.000 0.000 0.0115(13)
C8 0.110(7) 0.079(6) 0.116(7) 0.022(5) 0.011(3) 0.040(3)
C9 0.098(6) 0.064(5) 0.091(6) 0.014(4) 0.007(2) 0.032(2)
Co2 0.0647(10) 0.0647(10) 0.339(7) 0.000 0.000 0.0323(5)
C7 0.116(7) 0.094(7) 0.126(8) 0.000 0.000 0.047(3)
O3 0.161(7) 0.120(6) 0.194(9) 0.013(6) 0.006(3) 0.060(3)
C6 0.157(10) 0.169(11) 0.168(12) 0.000 0.000 0.084(5)
O4 0.245(19) 0.245(19) 0.23(3) 0.000 0.000 0.122(10)
C10 0.067(9) 0.031(8) 0.091(10) 0.000 0.000 0.012(7)
C11 0.083(12) 0.050(11) 0.100(13) 0.000 0.000 0.012(10)

loop_
_atom_type_symbol
_atom_type_description
_atom_type_scat_dispersion_real
_atom_type_scat_dispersion_imag
_atom_type_scat_source
C C 0.0181 0.0091 'International Tables Vol C Tables 4.2.6.8 and 6.1.1.4'
H H 0.0000 0.0000 'International Tables Vol C Tables 4.2.6.8 and 6.1.1.4'
Co Co -2.3653 3.6143 'International Tables Vol C Tables 4.2.6.8 and 6.1.1.4'
N N 0.0311 0.0180 'International Tables Vol C Tables 4.2.6.8 and 6.1.1.4'
O O 0.0492 0.0322 'International Tables Vol C Tables 4.2.6.8 and 6.1.1.4'

loop_
_geom_angle_atom_site_label_1
_geom_angle_atom_site_label_2
_geom_angle_atom_site_label_3
_geom_angle
_geom_angle_site_symmetry_1
_geom_angle_site_symmetry_3
O2 Co1 N1 80.7(3) . 20_655
O2 Co1 N1 80.7(3) . .
O2 Co1 N1 80.7(3) . 16_557
O2 Co1 N1 80.7(3) . 11_656
O2 Co1 O1 92.3(2) . 16_557
O2 Co1 O1 92.3(2) . 11_656
O2 Co1 O1 92.3(2) . 20_655
O2 Co1 O1 92.3(2) . .
O2 Co1 N3 180.0 . .
N1 Co1 N1 94.8(6) 20_655 .
N1 Co1 N1 82.2(6) . 16_557
N1 Co1 N1 94.8(7) 11_656 16_557
N1 Co1 N1 82.2(6) 11_656 20_655
N1 Co1 N1 161.4(5) 11_656 .
N1 Co1 N1 161.4(5) 20_655 16_557
O1 Co1 O1 89.1(6) 20_655 .
O1 Co1 O1 90.7(6) . 16_557
O1 Co1 O1 175.3(4) 11_656 .
O1 Co1 O1 175.3(4) 20_655 16_557
O1 Co1 O1 89.1(6) 11_656 16_557
O1 Co1 O1 90.7(6) 11_656 20_655
O1 Co1 N3 87.7(2) 16_557 .
O1 Co1 N3 87.7(2) 20_655 .
O1 Co1 N3 87.7(2) 11_656 .
O1 Co1 N3 87.7(2) . .
N3 Co1 N1 99.3(3) . 20_655
N3 Co1 N1 99.3(3) . 16_557
N3 Co1 N1 99.3(3) . 11_656
N3 Co1 N1 99.3(3) . .
Co1 O2 Co1 120.000(1) 3_665 .
Co1 O2 Co1 120.0 3_665 2_655
Co1 O2 Co1 120.0 2_655 .
N1 N1 Co1 120.5(3) 19_665 .
N1 N1 N2 110.6(6) 19_665 .
N2 N1 Co1 128.1(7) . .
N2 C2 N2 108.8(5) . 19_665
N2 C2 C4 125.6(3) 19_665 19_665
N2 C2 C4 125.6(3) . 19_665
N2 C2 C4 125.6(3) . .
N2 C2 C4 125.6(3) 19_665 .
C4 C2 C4 0.0(7) . 19_665
C4 C2 C1 179.92(19) . .
C4 C2 C1 179.92(19) 19_665 .
C3 C2 C4 56.9(3) . .
C3 C2 C4 56.9(3) 19_665 19_665
C3 C2 C4 56.9(3) 19_665 .
C3 C2 C4 56.9(3) . 19_665
C3 C2 C1 123.1(3) . .
C3 C2 C1 123.1(3) 19_665 .
C3 C2 C3 113.5(7) . 19_665
C4 C5 H007 169.5 19_665 .
C4 C5 H007 117.4 13_666 .
C4 C5 H007 169.5 . .
C4 C5 H007 117.4 7_556 .
C4 C5 C4 0.0(5) . 19_665
C4 C5 C4 0.00(17) 7_556 13_666
C4 C5 C4 60.4(7) 13_666 19_665
C4 C5 C4 60.4(7) 7_556 .
C4 C5 C4 60.4(7) 13_666 .
C4 C5 C4 60.4(7) 7_556 19_665
C3 C5 C4 60.5(5) 7_556 7_556
C3 C5 C4 60.5(5) 7_556 13_666
C3 C5 C4 60.5(5) . .
C3 C5 C4 120.5(5) 7_556 .
C3 C5 C4 120.5(5) . 13_666
C3 C5 C4 60.5(5) . 19_665
C3 C5 C4 120.5(5) 7_556 19_665
C3 C5 C4 120.5(5) . 7_556
C3 C5 C3 179.0(7) 7_556 .
N1 N2 C2 105.0(6) . .
C5 C4 C2 120.0(4) . .
C5 C4 C2 120.0(4) 13_666 .
C5 C4 C5 119.6(7) 13_666 .
C5 C4 C3 59.6(3) 13_666 19_665
C5 C4 C3 173.9(10) . 19_665
C4 C4 C2 0(10) 19_665 .
C4 C4 C5 0.0(3) 19_665 .
C4 C4 C5 0.0(11) 19_665 13_666
C4 C4 C3 0(10) 19_665 19_665
C3 C4 C2 60.4(5) 19_665 .
O1 C1 C2 116.2(6) . .
O1 C1 C2 116.2(6) 19_665 .
O1 C1 O1 127.7(12) 19_665 .
C2 C3 H00E 118.7 . .
C5 C3 C2 122.6(5) . .
C5 C3 H00E 118.7 . .
C1 O1 Co1 134.3(7) . .
C9 N3 Co1 122.4(5) 16_557 .
C9 N3 Co1 122.4(5) . .
C9 N3 C9 115.3(10) 16_557 .
C10 N3 Co1 121.2(12) . .
C10 N3 Co1 121.2(11) 20_655 .
C10 N3 C10 118(2) 20_655 .
C9 C8 H6 120.1 . .
C9 C8 C7 119.7(13) . .
C7 C8 H6 120.1 . .
N3 C9 C8 124.2(10) . .
N3 C9 H8 117.9 . .
C8 C9 H8 117.9 . .
O3 Co2 Co2 89.7(4) . 16_557
O3 Co2 Co2 89.7(4) 2_765 16_557
O3 Co2 Co2 89.7(4) 3_675 16_557
O3 Co2 O3 119.996(13) 2_765 3_675
O3 Co2 O3 119.996(11) . 2_765
O3 Co2 O3 119.997(14) . 3_675
O3 Co2 O4 90.3(4) . .
O3 Co2 O4 90.3(4) 3_675 .
O3 Co2 O4 90.3(4) 2_765 .
O4 Co2 Co2 180.0 . 16_557
C8 C7 C8 116.9(15) 16_557 .
C8 C7 C6 121.6(7) 16_557 .
C8 C7 C6 121.6(7) . .
C11 C7 C6 121.6(14) 20_655 .
C11 C7 C6 121.6(14) . .
C11 C7 C11 117(3) . 20_655
C6 O3 Co2 113.1(13) . .
O3 C6 C7 112.8(10) . .
O3 C6 C7 112.8(10) 16_557 .
O3 C6 O3 134(2) . 16_557
N3 C10 H1 119.4 . .
N3 C10 C11 121(2) . .
C11 C10 H1 119.4 . .
C7 C11 H2 119.2 . .
C10 C11 C7 122(3) . .
C10 C11 H2 119.2 . .

loop_
_geom_bond_atom_site_label_1
_geom_bond_atom_site_label_2
_geom_bond_distance
_geom_bond_site_symmetry_2
Co1 O2 2.0102(6) .
Co1 N1 2.183(14) 11_656
Co1 N1 2.183(14) .
Co1 N1 2.183(14) 16_557
Co1 N1 2.183(14) 20_655
Co1 O1 2.058(10) 11_656
Co1 O1 2.058(10) 16_557
Co1 O1 2.058(10) .
Co1 O1 2.058(10) 20_655
Co1 N3 2.118(5) .
O2 Co1 2.0103(6) 3_665
O2 Co1 2.0101(6) 2_655
N1 N1 1.26(2) 19_665
N1 N2 1.367(13) .
C2 N2 1.368(6) .
C2 N2 1.368(6) 19_665
C2 C4 1.457(10) 19_665
C2 C4 1.457(10) .
C2 C1 1.462(11) .
C2 C3 1.426(7) 19_665
C2 C3 1.426(7) .
C5 H007 0.8667 .
C5 C4 1.367(7) 13_666
C5 C4 1.367(7) 19_665
C5 C4 1.367(7) 7_556
C5 C4 1.367(7) .
C5 C3 1.363(8) 7_556
C5 C3 1.363(8) .
C4 C5 1.367(7) 13_666
C4 C4 0.000(19) 19_665
C4 C3 1.374(9) 19_665
C1 O1 1.216(9) 19_665
C1 O1 1.216(9) .
C3 H00E 0.9300 .
N3 C9 1.356(8) .
N3 C9 1.356(8) 16_557
N3 C10 1.377(7) .
N3 C10 1.377(7) 20_655
C8 H6 0.9300 .
C8 C9 1.366(9) .
C8 C7 1.396(9) .
C9 H8 0.9300 .
Co2 Co2 2.278(13) 16_557
Co2 O3 1.949(11) 2_765
Co2 O3 1.949(11) 3_675
Co2 O3 1.949(11) .
Co2 O4 2.006(10) .
C7 C8 1.396(9) 16_557
C7 C6 1.517(10) .
C7 C11 1.384(7) 20_655
C7 C11 1.384(7) .
O3 C6 1.222(9) .
C6 O3 1.222(9) 16_557
C10 H1 0.9300 .
C10 C11 1.383(7) .
C11 H2 0.9300 .

loop_
_geom_torsion_atom_site_label_1
_geom_torsion_atom_site_label_2
_geom_torsion_atom_site_label_3
_geom_torsion_atom_site_label_4
_geom_torsion
_geom_torsion_site_symmetry_1
_geom_torsion_site_symmetry_2
_geom_torsion_site_symmetry_3
_geom_torsion_site_symmetry_4
Co1 N1 N2 C2 -170.4(7) . . . .
Co1 N3 C9 C8 180.000(4) . . . .
Co1 N3 C10 C11 180.0 . . . .
N1 N1 N2 C2 -0.9(6) 19_665 . . .
C2 C1 O1 Co1 170.7(7) . . . .
N2 C2 N2 N1 1.4(10) 19_665 . . .
N2 C2 C4 C5 176.4(7) 19_665 . . .
N2 C2 C4 C5 -176.4(7) . . . 13_666
N2 C2 C4 C5 3.5(8) 19_665 . . 13_666
N2 C2 C4 C5 -3.5(8) . . . .
N2 C2 C4 C4 0.0(9) 19_665 . . 19_665
N2 C2 C4 C4 0.0(14) . . . 19_665
C4 C2 N2 N1 -178.7(6) . . . .
C4 C2 N2 N1 -178.7(6) 19_665 . . .
C4 C2 C4 C5 0(100) 19_665 . . .
C4 C2 C4 C5 0(6) 19_665 . . 13_666
C4 C2 C4 C3 0(8) 19_665 . . 19_665
C4 C2 C3 C5 0.0(2) 19_665 . . .
C4 C2 C3 C5 0.0(2) . . . .
C4 C5 C4 C2 -172.9(11) 7_556 . . .
C4 C5 C4 C2 0.00(12) 19_665 . . .
C4 C5 C4 C2 -172.9(11) 13_666 . . .
C4 C5 C4 C5 0.000(2) 7_556 . . 13_666
C4 C5 C4 C5 0.000(2) 13_666 . . 13_666
C4 C5 C4 C5 0.0(12) 19_665 . . 13_666
C4 C5 C4 C4 0.0(8) 7_556 . . 19_665
C4 C5 C4 C4 0.0(8) 13_666 . . 19_665
C4 C5 C3 C2 7.1(12) 7_556 . . .
C4 C5 C3 C2 0.0(2) . . . .
C4 C5 C3 C2 7.1(12) 13_666 . . .
C4 C5 C3 C2 0.0(2) 19_665 . . .
C1 C2 C3 C5 -179.9(3) . . . .
C3 C2 C4 C5 0.0(2) 19_665 . . 13_666
C3 C2 C4 C5 0.0(2) . . . .
C3 C2 C4 C5 172.9(11) 19_665 . . .
C3 C2 C4 C5 -172.9(11) . . . 13_666
C3 C2 C4 C4 0.0(9) . . . 19_665
C3 C2 C4 C4 0.0(14) 19_665 . . 19_665
C3 C2 C4 C3 -173.0(12) . . . 19_665
C3 C2 C1 O1 176.5(8) . . . 19_665
C3 C2 C1 O1 3.7(11) 19_665 . . 19_665
C3 C2 C1 O1 -176.5(8) 19_665 . . .
C3 C2 C1 O1 -3.7(11) . . . .
C3 C2 C3 C5 -6.4(11) 19_665 . . .
C3 C5 C4 C2 180.0(2) 7_556 . . .
C3 C5 C4 C2 0.0(2) . . . .
C3 C5 C4 C5 -7.1(12) 7_556 . . 13_666
C3 C5 C4 C5 173.0(11) . . . 13_666
C3 C5 C4 C4 0.0(3) 7_556 . . 19_665
C3 C5 C4 C4 0.0(3) . . . 19_665
O1 C1 O1 Co1 -10(2) 19_665 . . .
N3 C10 C11 C7 0.0 . . . .
C8 C7 C6 O3 -0.002(7) 16_557 . . 16_557
C8 C7 C6 O3 179.999(3) 16_557 . . .
C8 C7 C6 O3 179.999(5) . . . 16_557
C8 C7 C6 O3 0.000(4) . . . .
C9 N3 C9 C8 0.000(5) 16_557 . . .
C9 C8 C7 C8 0.001(9) . . . 16_557
C9 C8 C7 C6 180.000(4) . . . .
Co2 O3 C6 O3 0.002(7) . . . 16_557
C7 C8 C9 N3 0.000(6) . . . .
C6 C7 C11 C10 180.0 . . . .
C10 N3 C10 C11 0.0 20_655 . . .
C11 C7 C6 O3 -90.001(6) 20_655 . . 16_557
C11 C7 C6 O3 -90.000(3) . . . .
C11 C7 C6 O3 89.999(6) . . . 16_557
C11 C7 C6 O3 90.000(3) 20_655 . . .
C11 C7 C11 C10 0.0 20_655 . . .

loop_
_platon_squeeze_void_nr
_platon_squeeze_void_average_x
_platon_squeeze_void_average_y
_platon_squeeze_void_average_z
_platon_squeeze_void_volume
_platon_squeeze_void_count_electrons
_platon_squeeze_void_content
1 0.009 0.184 -0.016 3221 1821 ' '
